data_2233528
loop_
_publ_author_name
'Abdul Rahim, Munirah Sufiyah'
'Khaledi, Hamid'
'Alias, Yatimah'
'Welz-Biermann, Urs'

_publ_section_title
;
 <i>N</i>,<i>N</i>'-[1,4-Phenylenebis(methylene)]bis(<i>N</i>,<i>N</i>-diethylethanaminium)
 dibromide
;
_journal_coeditor_code IS5042
_journal_issue 2
_journal_name_full 'Acta Crystallographica Section E'
_journal_page_first o369
_journal_paper_doi 10.1107/S1600536812000141
_journal_volume 68
_journal_year 2012
_chemical_formula_iupac 'C20 H38 N2 2+, 2Br -'
_chemical_formula_moiety 'C20 H38 N2 2+, 2(Br -)'
_chemical_formula_sum 'C20 H38 Br2 N2'
_chemical_formula_weight 466.34
_chemical_name_systematic
;
<i>N</i>,<i>N</i>'-[1,4-Phenylenebis(methylene)]bis(<i>N</i>,<i>N</i>-
diethylethanaminium) dibromide
;
_space_group_IT_number 14
_symmetry_cell_setting monoclinic
_symmetry_space_group_name_Hall '-P 2yn'
_symmetry_space_group_name_H-M 'P 1 21/n 1'
_atom_sites_solution_hydrogens geom
_atom_sites_solution_primary direct
_atom_sites_solution_secondary difmap
_audit_creation_method SHELXL-97
_cell_angle_alpha 90.00
_cell_angle_beta 97.6340(10)
_cell_angle_gamma 90.00
_cell_formula_units_Z 2
_cell_length_a 8.2713(5)
_cell_length_b 14.1440(9)
_cell_length_c 9.0762(6)
_cell_measurement_reflns_used 8155
_cell_measurement_temperature 100(2)
_cell_measurement_theta_max 28.34
_cell_measurement_theta_min 2.68
_cell_volume 1052.41(12)
_computing_cell_refinement 'SAINT (Bruker, 2007)'
_computing_data_collection 'APEX2 (Bruker, 2007)'
_computing_data_reduction 'SAINT (Bruker, 2007)'
_computing_molecular_graphics 'X-SEED (Barbour, 2001)'
_computing_publication_material 'SHELXL97 (Sheldrick, 2008) and <i>publCIF</i> (Westrip, 2010)'
_computing_structure_refinement 'SHELXL97 (Sheldrick, 2008)'
_computing_structure_solution 'SHELXS97 (Sheldrick, 2008)'
_diffrn_ambient_temperature 100(2)
_diffrn_measured_fraction_theta_full 1.000
_diffrn_measured_fraction_theta_max 1.000
_diffrn_measurement_device_type 'Bruker APEXII CCD'
_diffrn_measurement_method '\f and \w scans'
_diffrn_radiation_monochromator graphite
_diffrn_radiation_source 'fine-focus sealed tube'
_diffrn_radiation_type MoK\a
_diffrn_radiation_wavelength 0.71073
_diffrn_reflns_av_R_equivalents 0.0214
_diffrn_reflns_av_sigmaI/netI 0.0186
_diffrn_reflns_limit_h_max 10
_diffrn_reflns_limit_h_min -10
_diffrn_reflns_limit_k_max 18
_diffrn_reflns_limit_k_min -16
_diffrn_reflns_limit_l_max 11
_diffrn_reflns_limit_l_min -11
_diffrn_reflns_number 10066
_diffrn_reflns_theta_full 27.00
_diffrn_reflns_theta_max 27.00
_diffrn_reflns_theta_min 2.68
_exptl_absorpt_coefficient_mu 3.856
_exptl_absorpt_correction_T_max 0.3455
_exptl_absorpt_correction_T_min 0.2438
_exptl_absorpt_correction_type multi-scan
_exptl_absorpt_process_details '(SADABS; Sheldrick, 1996)'
_exptl_crystal_colour colorless
_exptl_crystal_density_diffrn 1.472
_exptl_crystal_density_method 'not measured'
_exptl_crystal_description Block
_exptl_crystal_F_000 484
_exptl_crystal_size_max 0.51
_exptl_crystal_size_mid 0.47
_exptl_crystal_size_min 0.35
_refine_diff_density_max 0.430
_refine_diff_density_min -0.232
_refine_ls_extinction_method none
_refine_ls_goodness_of_fit_ref 1.063
_refine_ls_hydrogen_treatment constr
_refine_ls_matrix_type full
_refine_ls_number_parameters 112
_refine_ls_number_reflns 2304
_refine_ls_number_restraints 0
_refine_ls_restrained_S_all 1.063
_refine_ls_R_factor_all 0.0204
_refine_ls_R_factor_gt 0.0174
_refine_ls_shift/su_max 0.001
_refine_ls_shift/su_mean 0.000
_refine_ls_structure_factor_coef Fsqd
_refine_ls_weighting_details 'calc w=1/[\s^2^(Fo^2^)+(0.0190P)^2^+0.5002P] where P=(Fo^2^+2Fc^2^)/3'
_refine_ls_weighting_scheme calc
_refine_ls_wR_factor_gt 0.0423
_refine_ls_wR_factor_ref 0.0433
_reflns_number_gt 2093
_reflns_number_total 2304
_reflns_threshold_expression I>2sigma(I)
_cod_data_source_file is5042.cif
_cod_data_source_block I
_cod_original_sg_symbol_H-M 'P 21/n'
_cod_database_code 2233528
_cod_database_fobs_code 2233528

loop_
_symmetry_equiv_pos_as_xyz
'x, y, z'
'-x+1/2, y+1/2, -z+1/2'
'-x, -y, -z'
'x-1/2, -y-1/2, z-1/2'

loop_
_atom_site_type_symbol
_atom_site_label
_atom_site_fract_x
_atom_site_fract_y
_atom_site_fract_z
_atom_site_U_iso_or_equiv
_atom_site_adp_type
_atom_site_calc_flag
_atom_site_refinement_flags
_atom_site_occupancy
_atom_site_symmetry_multiplicity
N N1 0.82236(14) 0.33100(8) 0.70235(13) 0.0099(2) Uani d . 1 1
C C1 0.72184(18) 0.46030(11) 0.87038(16) 0.0176(3) Uani d . 1 1
H H1A 0.8299 0.4897 0.8894 0.026 Uiso calc R 1 1
H H1B 0.6651 0.4681 0.9578 0.026 Uiso calc R 1 1
H H1C 0.6585 0.4906 0.7843 0.026 Uiso calc R 1 1
C C2 0.74049(18) 0.35590(10) 0.83906(15) 0.0138(3) Uani d . 1 1
H H2A 0.6308 0.3267 0.8271 0.017 Uiso calc R 1 1
H H2B 0.8045 0.3266 0.9273 0.017 Uiso calc R 1 1
C C3 1.10397(18) 0.38839(11) 0.80909(16) 0.0156(3) Uani d . 1 1
H H3A 1.0615 0.3870 0.9049 0.023 Uiso calc R 1 1
H H3B 1.1769 0.4428 0.8062 0.023 Uiso calc R 1 1
H H3C 1.1644 0.3300 0.7967 0.023 Uiso calc R 1 1
C C4 0.96263(16) 0.39682(10) 0.68396(15) 0.0120(3) Uani d . 1 1
H H4A 0.9223 0.4628 0.6796 0.014 Uiso calc R 1 1
H H4B 1.0028 0.3828 0.5883 0.014 Uiso calc R 1 1
C C5 0.97084(18) 0.18930(11) 0.60528(17) 0.0166(3) Uani d . 1 1
H H5A 0.8954 0.1845 0.5127 0.025 Uiso calc R 1 1
H H5B 1.0132 0.1264 0.6346 0.025 Uiso calc R 1 1
H H5C 1.0616 0.2311 0.5900 0.025 Uiso calc R 1 1
C C6 0.88154(17) 0.22941(10) 0.72681(16) 0.0131(3) Uani d . 1 1
H H6A 0.9550 0.2263 0.8221 0.016 Uiso calc R 1 1
H H6B 0.7862 0.1887 0.7364 0.016 Uiso calc R 1 1
C C7 0.69822(17) 0.33096(10) 0.56112(15) 0.0113(3) Uani d . 1 1
H H7A 0.7577 0.3197 0.4750 0.014 Uiso calc R 1 1
H H7B 0.6231 0.2770 0.5668 0.014 Uiso calc R 1 1
C C8 0.59739(16) 0.41916(10) 0.53110(15) 0.0110(3) Uani d . 1 1
C C9 0.43874(17) 0.42236(10) 0.56832(15) 0.0124(3) Uani d . 1 1
H H9 0.3958 0.3692 0.6139 0.015 Uiso calc R 1 1
C C10 0.65646(17) 0.49722(10) 0.46095(15) 0.0126(3) Uani d . 1 1
H H10 0.7630 0.4954 0.4329 0.015 Uiso calc R 1 1
Br Br1 0.937757(16) 0.344754(10) 0.237945(15) 0.01420(6) Uani d . 1 1

loop_
_atom_site_aniso_label
_atom_site_aniso_U_11
_atom_site_aniso_U_22
_atom_site_aniso_U_33
_atom_site_aniso_U_12
_atom_site_aniso_U_13
_atom_site_aniso_U_23
N1 0.0107(5) 0.0084(6) 0.0103(5) 0.0003(5) -0.0002(4) 0.0017(4)
C1 0.0219(7) 0.0177(8) 0.0136(7) 0.0005(6) 0.0034(6) -0.0040(6)
C2 0.0152(7) 0.0164(7) 0.0102(6) -0.0006(6) 0.0035(5) -0.0001(5)
C3 0.0136(7) 0.0160(8) 0.0162(7) -0.0026(6) -0.0022(5) 0.0011(6)
C4 0.0126(6) 0.0107(7) 0.0126(6) -0.0029(5) 0.0009(5) 0.0008(5)
C5 0.0162(7) 0.0118(7) 0.0212(7) 0.0033(6) 0.0005(6) -0.0012(6)
C6 0.0137(6) 0.0089(7) 0.0160(7) 0.0011(6) -0.0007(5) 0.0034(6)
C7 0.0111(6) 0.0112(7) 0.0108(6) -0.0007(5) -0.0020(5) -0.0008(5)
C8 0.0122(6) 0.0105(7) 0.0095(6) 0.0009(5) -0.0017(5) -0.0005(5)
C9 0.0132(6) 0.0115(7) 0.0124(6) -0.0013(5) 0.0011(5) 0.0029(5)
C10 0.0106(6) 0.0149(7) 0.0121(6) 0.0001(5) 0.0012(5) 0.0006(5)
Br1 0.01526(8) 0.01314(8) 0.01435(8) 0.00247(5) 0.00246(5) 0.00042(5)

loop_
_atom_type_symbol
_atom_type_description
_atom_type_scat_dispersion_real
_atom_type_scat_dispersion_imag
_atom_type_scat_source
C C 0.0033 0.0016 'International Tables Vol C Tables 4.2.6.8 and 6.1.1.4'
H H 0.0000 0.0000 'International Tables Vol C Tables 4.2.6.8 and 6.1.1.4'
N N 0.0061 0.0033 'International Tables Vol C Tables 4.2.6.8 and 6.1.1.4'
Br Br -0.2901 2.4595 'International Tables Vol C Tables 4.2.6.8 and 6.1.1.4'

loop_
_geom_angle_atom_site_label_1
_geom_angle_atom_site_label_2
_geom_angle_atom_site_label_3
_geom_angle_site_symmetry_1
_geom_angle
C4 N1 C6 . 111.08(10)
C4 N1 C2 . 112.07(11)
C6 N1 C2 . 105.47(10)
C4 N1 C7 . 110.25(10)
C6 N1 C7 . 106.74(10)
C2 N1 C7 . 111.01(10)
C2 C1 H1A . 109.5
C2 C1 H1B . 109.5
H1A C1 H1B . 109.5
C2 C1 H1C . 109.5
H1A C1 H1C . 109.5
H1B C1 H1C . 109.5
C1 C2 N1 . 116.30(12)
C1 C2 H2A . 108.2
N1 C2 H2A . 108.2
C1 C2 H2B . 108.2
N1 C2 H2B . 108.2
H2A C2 H2B . 107.4
C4 C3 H3A . 109.5
C4 C3 H3B . 109.5
H3A C3 H3B . 109.5
C4 C3 H3C . 109.5
H3A C3 H3C . 109.5
H3B C3 H3C . 109.5
N1 C4 C3 . 113.17(11)
N1 C4 H4A . 108.9
C3 C4 H4A . 108.9
N1 C4 H4B . 108.9
C3 C4 H4B . 108.9
H4A C4 H4B . 107.8
C6 C5 H5A . 109.5
C6 C5 H5B . 109.5
H5A C5 H5B . 109.5
C6 C5 H5C . 109.5
H5A C5 H5C . 109.5
H5B C5 H5C . 109.5
C5 C6 N1 . 115.13(12)
C5 C6 H6A . 108.5
N1 C6 H6A . 108.5
C5 C6 H6B . 108.5
N1 C6 H6B . 108.5
H6A C6 H6B . 107.5
C8 C7 N1 . 116.41(11)
C8 C7 H7A . 108.2
N1 C7 H7A . 108.2
C8 C7 H7B . 108.2
N1 C7 H7B . 108.2
H7A C7 H7B . 107.3
C10 C8 C9 . 118.77(13)
C10 C8 C7 . 121.29(12)
C9 C8 C7 . 119.88(13)
C10 C9 C8 3_666 120.44(13)
C10 C9 H9 3_666 119.8
C8 C9 H9 . 119.8
C9 C10 C8 3_666 120.76(13)
C9 C10 H10 3_666 119.6
C8 C10 H10 . 119.6

loop_
_geom_bond_atom_site_label_1
_geom_bond_atom_site_label_2
_geom_bond_site_symmetry_2
_geom_bond_distance
N1 C4 . 1.5140(17)
N1 C6 . 1.5246(18)
N1 C2 . 1.5314(17)
N1 C7 . 1.5322(17)
C1 C2 . 1.516(2)
C1 H1A . 0.9800
C1 H1B . 0.9800
C1 H1C . 0.9800
C2 H2A . 0.9900
C2 H2B . 0.9900
C3 C4 . 1.5225(19)
C3 H3A . 0.9800
C3 H3B . 0.9800
C3 H3C . 0.9800
C4 H4A . 0.9900
C4 H4B . 0.9900
C5 C6 . 1.517(2)
C5 H5A . 0.9800
C5 H5B . 0.9800
C5 H5C . 0.9800
C6 H6A . 0.9900
C6 H6B . 0.9900
C7 C8 . 1.5052(19)
C7 H7A . 0.9900
C7 H7B . 0.9900
C8 C10 . 1.395(2)
C8 C9 . 1.3986(19)
C9 C10 3_666 1.389(2)
C9 H9 . 0.9500
C10 C9 3_666 1.389(2)
C10 H10 . 0.9500

loop_
_geom_hbond_atom_site_label_D
_geom_hbond_atom_site_label_H
_geom_hbond_atom_site_label_A
_geom_hbond_site_symmetry_A
_geom_hbond_distance_DH
_geom_hbond_distance_HA
_geom_hbond_distance_DA
_geom_hbond_angle_DHA
C7 H7A Br1 . 0.99 2.80 3.7565(14) 163.3
C2 H2B Br1 1_556 0.99 2.90 3.7716(14) 147.5
C6 H6B Br1 4_566 0.99 2.92 3.8318(14) 153.2
C7 H7B Br1 4_566 0.99 2.89 3.7832(14) 150.3
C1 H1C Cg . 0.98 2.74 3.6529(16) 156
